data_7207029
loop_
_publ_author_name
'Keene, Tony D.'
'Hursthouse, Michael B.'
'Price, Daniel J.'

_publ_section_title
;
 Recurrent H-bond graph motifs between metal tris-ethylenediamine cations
 and uncoordinated oxalate anions: Fitting a three pin plug into a two pin
 socket
;
_journal_issue 1
_journal_name_full CrystEngComm
_journal_page_first 116
_journal_paper_doi 10.1039/c1ce05837a
_journal_volume 14
_journal_year 2012
_chemical_formula_moiety 'C6 H24 Cu N6, C2 O4'
_chemical_formula_sum 'C8 H24 Cu N6 O4'
_chemical_formula_weight 331.87
_chemical_melting_point ?
_chemical_name_common 'tris(ethylenediamine-N,N')-copper(ii) oxalate'
_chemical_name_systematic
;
tris(ethylenediamine-N,N')-copper(II) oxalate
;
_space_group_IT_number 14
_symmetry_cell_setting monoclinic
_symmetry_space_group_name_Hall '-P 2ybc'
_symmetry_space_group_name_H-M 'P 1 21/c 1'
_atom_sites_solution_hydrogens geom
_atom_sites_solution_primary direct
_atom_sites_solution_secondary difmap
_audit_creation_method SHELXL-97
_cell_angle_alpha 90.00
_cell_angle_beta 91.718(5)
_cell_angle_gamma 90.00
_cell_formula_units_Z 4
_cell_length_a 9.8795(9)
_cell_length_b 9.6336(9)
_cell_length_c 14.4612(15)
_cell_measurement_reflns_used 18008
_cell_measurement_temperature 167(2)
_cell_measurement_theta_max 27.48
_cell_measurement_theta_min 2.91
_cell_volume 1375.7(2)
_computing_cell_refinement 'DENZO (Otwinowski and Minor, 1997) and COLLECT (Hooft, 1998)'
_computing_data_collection 'DENZO (Otwinowski and Minor, 1997)'
_computing_data_reduction 'DENZO (Otwinowski and Minor, 1997) and COLLECT (Hooft, 1998)'
_computing_molecular_graphics 'Diamond (Brandenburg, 1999)'
_computing_structure_refinement
;SHELXS-97 (Sheldrick, 1997a) in WINGX (L.J. Farrugia, J. Appl. Cryst.,
1999, 32, 837-838
;
_computing_structure_solution
;SIR 92 (Altomore, Cascarno, Giacovazzo and Gualardi, 1993) in WINGX
(L.J. Farrugia, J. Appl. Cryst., 1999, 32, 837-838
;
_diffrn_ambient_temperature 167(2)
_diffrn_detector_area_resol_mean 9.091
_diffrn_measured_fraction_theta_full 0.994
_diffrn_measured_fraction_theta_max 0.994
_diffrn_measurement_device_type 'Nonius Kappa CCD Area Detector'
_diffrn_measurement_method '\f and \w scans to fill Ewald Sphere'
_diffrn_radiation_monochromator graphite
_diffrn_radiation_source 'Nonius FR591 rotating anode'
_diffrn_radiation_type MoK\a
_diffrn_radiation_wavelength 0.71073
_diffrn_reflns_av_R_equivalents 0.1087
_diffrn_reflns_av_sigmaI/netI 0.1053
_diffrn_reflns_limit_h_max 12
_diffrn_reflns_limit_h_min -12
_diffrn_reflns_limit_k_max 12
_diffrn_reflns_limit_k_min -12
_diffrn_reflns_limit_l_max 18
_diffrn_reflns_limit_l_min -18
_diffrn_reflns_number 12548
_diffrn_reflns_theta_full 27.51
_diffrn_reflns_theta_max 27.51
_diffrn_reflns_theta_min 2.95
_exptl_absorpt_coefficient_mu 1.609
_exptl_absorpt_correction_T_max 0.93216
_exptl_absorpt_correction_T_min 0.84768
_exptl_absorpt_correction_type multi-scan
_exptl_absorpt_process_details 'SORTAV (Blessing, 1997)'
_exptl_crystal_colour blue
_exptl_crystal_density_diffrn 1.602
_exptl_crystal_density_method 'not measured'
_exptl_crystal_description block
_exptl_crystal_F_000 700
_exptl_crystal_size_max 0.12
_exptl_crystal_size_mid 0.10
_exptl_crystal_size_min 0.08
_refine_diff_density_max 0.621
_refine_diff_density_min -0.431
_refine_diff_density_rms 0.112
_refine_ls_extinction_method none
_refine_ls_goodness_of_fit_ref 1.038
_refine_ls_hydrogen_treatment constr
_refine_ls_matrix_type full
_refine_ls_number_parameters 172
_refine_ls_number_reflns 3153
_refine_ls_number_restraints 0
_refine_ls_restrained_S_all 1.038
_refine_ls_R_factor_all 0.1153
_refine_ls_R_factor_gt 0.0628
_refine_ls_shift/su_max 0.000
_refine_ls_shift/su_mean 0.000
_refine_ls_structure_factor_coef Fsqd
_refine_ls_weighting_details 'calc w=1/[\s^2^(Fo^2^)+(0.0555P)^2^+1.1952P] where P=(Fo^2^+2Fc^2^)/3'
_refine_ls_weighting_scheme calc
_refine_ls_wR_factor_gt 0.1265
_refine_ls_wR_factor_ref 0.1430
_reflns_number_gt 2020
_reflns_number_total 3153
_reflns_threshold_expression >2sigma(I)
_cod_data_source_file c1ce05837a.txt
_cod_data_source_block en2_x
_cod_depositor_comments
;
The following automatic conversions were performed:

'_chemical_melting_point' value 'N/A' was changed to '?' - the value
is undefined or not given.

'_symmetry_cell_setting' value
'Monoclinic' changed to 'monoclinic' according to
/home/saulius/struct/CIF-dictionaries/cif_core.dic dictionary named
'cif_core.dic' version 2.4.1 from 2010-06-29.

Automatic conversion script
Id: cif_fix_values 1715 2011-07-08 13:25:40Z adriana 
;
_cod_original_sg_symbol_H-M 'P 21/c'
_cod_database_code 7207029

loop_
_symmetry_equiv_pos_as_xyz
'x, y, z'
'-x, y+1/2, -z+1/2'
'-x, -y, -z'
'x, -y-1/2, z-1/2'

loop_
_atom_site_label
_atom_site_type_symbol
_atom_site_fract_x
_atom_site_fract_y
_atom_site_fract_z
_atom_site_U_iso_or_equiv
_atom_site_adp_type
_atom_site_occupancy
_atom_site_symmetry_multiplicity
_atom_site_calc_flag
_atom_site_refinement_flags
Cu1 Cu 0.75015(5) 0.02922(6) 0.33073(4) 0.0235(2) Uani 1 1 d .
O4 O 0.6380(3) -0.1271(4) 0.7124(3) 0.0409(10) Uani 1 1 d .
O2 O 0.6398(3) 0.1080(3) 0.6046(2) 0.0333(8) Uani 1 1 d .
O1 O 0.8531(3) 0.1377(3) 0.6544(3) 0.0334(8) Uani 1 1 d .
O3 O 0.8580(3) -0.1434(4) 0.6876(3) 0.0462(11) Uani 1 1 d .
N5 N 0.6380(4) 0.0833(4) 0.1823(3) 0.0297(10) Uani 1 1 d .
H5A H 0.5494 0.0617 0.1821 0.036 Uiso 1 1 calc R
H5B H 0.6478 0.1733 0.1672 0.036 Uiso 1 1 calc R
N4 N 0.8895(4) -0.1048(4) 0.4515(3) 0.0338(10) Uani 1 1 d .
H4A H 0.9782 -0.1058 0.4389 0.041 Uiso 1 1 calc R
H4B H 0.8784 -0.0718 0.5090 0.041 Uiso 1 1 calc R
N6 N 0.8849(4) -0.0545(4) 0.2413(3) 0.0245(9) Uani 1 1 d .
H6A H 0.9698 -0.0346 0.2612 0.029 Uiso 1 1 calc R
H6B H 0.8756 -0.1474 0.2405 0.029 Uiso 1 1 calc R
N2 N 0.6121(4) 0.1380(4) 0.4027(3) 0.0266(9) Uani 1 1 d .
H2A H 0.5279 0.1199 0.3805 0.032 Uiso 1 1 calc R
H2B H 0.6169 0.1138 0.4629 0.032 Uiso 1 1 calc R
N1 N 0.8581(4) 0.2094(4) 0.3369(3) 0.0262(9) Uani 1 1 d .
H1A H 0.9442 0.1917 0.3553 0.031 Uiso 1 1 calc R
H1B H 0.8589 0.2491 0.2806 0.031 Uiso 1 1 calc R
N3 N 0.6384(4) -0.1466(4) 0.3441(3) 0.0269(9) Uani 1 1 d .
H3A H 0.5502 -0.1236 0.3452 0.032 Uiso 1 1 calc R
H3B H 0.6502 -0.2010 0.2944 0.032 Uiso 1 1 calc R
C2 C 0.6430(5) 0.2867(5) 0.3924(4) 0.0329(12) Uani 1 1 d .
H2C H 0.5982 0.3401 0.4394 0.039 Uiso 1 1 calc R
H2D H 0.6115 0.3194 0.3321 0.039 Uiso 1 1 calc R
C6 C 0.8626(5) 0.0003(5) 0.1470(3) 0.0279(11) Uani 1 1 d .
H6C H 0.9140 -0.0537 0.1036 0.033 Uiso 1 1 calc R
H6D H 0.8931 0.0959 0.1442 0.033 Uiso 1 1 calc R
C4 C 0.8266(5) -0.2410(5) 0.4381(4) 0.0352(13) Uani 1 1 d .
H4C H 0.8490 -0.3001 0.4907 0.042 Uiso 1 1 calc R
H4D H 0.8612 -0.2844 0.3831 0.042 Uiso 1 1 calc R
C1 C 0.7951(5) 0.3037(5) 0.4029(4) 0.0336(12) Uani 1 1 d .
H1C H 0.8205 0.3989 0.3901 0.040 Uiso 1 1 calc R
H1D H 0.8252 0.2811 0.4656 0.040 Uiso 1 1 calc R
C5 C 0.7131(5) -0.0077(5) 0.1213(3) 0.0285(11) Uani 1 1 d .
H5C H 0.6981 0.0208 0.0575 0.034 Uiso 1 1 calc R
H5D H 0.6816 -0.1025 0.1274 0.034 Uiso 1 1 calc R
C3 C 0.6745(5) -0.2254(5) 0.4279(4) 0.0367(13) Uani 1 1 d .
H3D H 0.6326 -0.3164 0.4247 0.044 Uiso 1 1 calc R
H3C H 0.6406 -0.1777 0.4816 0.044 Uiso 1 1 calc R
C7 C 0.7470(5) 0.0676(5) 0.6442(3) 0.0240(11) Uani 1 1 d .
C8 C 0.7486(5) -0.0820(5) 0.6851(3) 0.0274(11) Uani 1 1 d .

loop_
_atom_site_aniso_label
_atom_site_aniso_U_11
_atom_site_aniso_U_22
_atom_site_aniso_U_33
_atom_site_aniso_U_23
_atom_site_aniso_U_13
_atom_site_aniso_U_12
Cu1 0.0208(3) 0.0207(3) 0.0294(3) -0.0022(3) 0.0036(2) -0.0005(3)
O4 0.0214(18) 0.039(2) 0.062(3) 0.0198(19) 0.0038(18) -0.0017(16)
O2 0.0291(19) 0.033(2) 0.038(2) 0.0045(16) 0.0001(16) 0.0037(16)
O1 0.0279(19) 0.0224(17) 0.050(2) -0.0022(16) 0.0028(17) -0.0042(15)
O3 0.025(2) 0.032(2) 0.082(3) 0.018(2) 0.015(2) 0.0086(16)
N5 0.022(2) 0.026(2) 0.041(3) -0.0001(19) 0.0003(19) -0.0004(17)
N4 0.026(2) 0.046(3) 0.029(2) -0.004(2) 0.0004(19) 0.000(2)
N6 0.023(2) 0.020(2) 0.031(2) -0.0006(17) 0.0051(17) -0.0012(16)
N2 0.022(2) 0.026(2) 0.033(2) -0.0054(18) 0.0000(18) -0.0009(17)
N1 0.025(2) 0.023(2) 0.030(2) -0.0023(18) 0.0011(18) -0.0005(17)
N3 0.022(2) 0.023(2) 0.036(2) -0.0030(18) 0.0024(18) -0.0019(17)
C2 0.032(3) 0.029(3) 0.037(3) -0.006(2) 0.005(2) 0.001(2)
C6 0.032(3) 0.028(3) 0.025(3) -0.005(2) 0.005(2) 0.002(2)
C4 0.036(3) 0.031(3) 0.039(3) 0.013(2) -0.007(2) -0.001(2)
C1 0.032(3) 0.023(3) 0.045(3) -0.011(2) 0.001(2) -0.004(2)
C5 0.033(3) 0.025(3) 0.027(3) -0.002(2) -0.003(2) 0.002(2)
C3 0.033(3) 0.038(3) 0.038(3) 0.005(3) 0.001(2) -0.010(2)
C7 0.026(3) 0.022(2) 0.024(3) -0.0036(19) 0.007(2) 0.002(2)
C8 0.022(2) 0.029(2) 0.031(3) 0.001(2) -0.004(2) 0.001(2)

loop_
_atom_type_symbol
_atom_type_description
_atom_type_scat_dispersion_real
_atom_type_scat_dispersion_imag
_atom_type_scat_source
C C 0.0033 0.0016 'International Tables Vol C Tables 4.2.6.8 and 6.1.1.4'
H H 0.0000 0.0000 'International Tables Vol C Tables 4.2.6.8 and 6.1.1.4'
N N 0.0061 0.0033 'International Tables Vol C Tables 4.2.6.8 and 6.1.1.4'
O O 0.0106 0.0060 'International Tables Vol C Tables 4.2.6.8 and 6.1.1.4'
Cu Cu 0.3201 1.2651 'International Tables Vol C Tables 4.2.6.8 and 6.1.1.4'

loop_
_geom_angle_atom_site_label_1
_geom_angle_atom_site_label_2
_geom_angle_atom_site_label_3
_geom_angle
N2 Cu1 N3 90.35(15)
N2 Cu1 N1 84.07(14)
N3 Cu1 N1 171.83(16)
N2 Cu1 N6 170.17(15)
N3 Cu1 N6 95.58(15)
N1 Cu1 N6 90.79(14)
N2 Cu1 N5 92.66(15)
N3 Cu1 N5 91.62(15)
N1 Cu1 N5 94.59(15)
N6 Cu1 N5 79.38(14)
N2 Cu1 N4 105.54(15)
N3 Cu1 N4 78.24(14)
N1 Cu1 N4 97.48(15)
N6 Cu1 N4 83.40(14)
N5 Cu1 N4 159.06(13)
C5 N5 Cu1 100.2(3)
C5 N5 H5A 111.7
Cu1 N5 H5A 111.7
C5 N5 H5B 111.7
Cu1 N5 H5B 111.7
H5A N5 H5B 109.5
C4 N4 Cu1 98.3(3)
C4 N4 H4A 112.1
Cu1 N4 H4A 112.1
C4 N4 H4B 112.1
Cu1 N4 H4B 112.1
H4A N4 H4B 109.7
C6 N6 Cu1 111.2(3)
C6 N6 H6A 109.4
Cu1 N6 H6A 109.4
C6 N6 H6B 109.4
Cu1 N6 H6B 109.4
H6A N6 H6B 108.0
C2 N2 Cu1 107.8(3)
C2 N2 H2A 110.2
Cu1 N2 H2A 110.2
C2 N2 H2B 110.2
Cu1 N2 H2B 110.2
H2A N2 H2B 108.5
C1 N1 Cu1 108.9(3)
C1 N1 H1A 109.9
Cu1 N1 H1A 109.9
C1 N1 H1B 109.9
Cu1 N1 H1B 109.9
H1A N1 H1B 108.3
C3 N3 Cu1 113.0(3)
C3 N3 H3A 109.0
Cu1 N3 H3A 109.0
C3 N3 H3B 109.0
Cu1 N3 H3B 109.0
H3A N3 H3B 107.8
N2 C2 C1 107.7(4)
N2 C2 H2C 110.2
C1 C2 H2C 110.2
N2 C2 H2D 110.2
C1 C2 H2D 110.2
H2C C2 H2D 108.5
N6 C6 C5 109.1(4)
N6 C6 H6C 109.9
C5 C6 H6C 109.9
N6 C6 H6D 109.9
C5 C6 H6D 109.9
H6C C6 H6D 108.3
N4 C4 C3 109.9(4)
N4 C4 H4C 109.7
C3 C4 H4C 109.7
N4 C4 H4D 109.7
C3 C4 H4D 109.7
H4C C4 H4D 108.2
N1 C1 C2 107.9(4)
N1 C1 H1C 110.1
C2 C1 H1C 110.1
N1 C1 H1D 110.1
C2 C1 H1D 110.1
H1C C1 H1D 108.4
N5 C5 C6 109.3(4)
N5 C5 H5C 109.8
C6 C5 H5C 109.8
N5 C5 H5D 109.8
C6 C5 H5D 109.8
H5C C5 H5D 108.3
N3 C3 C4 110.4(4)
N3 C3 H3D 109.6
C4 C3 H3D 109.6
N3 C3 H3C 109.6
C4 C3 H3C 109.6
H3D C3 H3C 108.1
O1 C7 O2 125.5(4)
O1 C7 C8 117.1(4)
O2 C7 C8 117.4(4)
O3 C8 O4 126.7(5)
O3 C8 C7 117.0(4)
O4 C8 C7 116.3(4)

loop_
_geom_bond_atom_site_label_1
_geom_bond_atom_site_label_2
_geom_bond_distance
Cu1 N2 2.032(4)
Cu1 N3 2.034(3)
Cu1 N1 2.038(4)
Cu1 N6 2.048(3)
Cu1 N5 2.442(4)
Cu1 N4 2.544(4)
O4 C8 1.250(5)
O2 C7 1.251(6)
O1 C7 1.251(5)
O3 C8 1.232(5)
N5 C5 1.462(6)
N5 H5A 0.9000
N5 H5B 0.9000
N4 C4 1.462(6)
N4 H4A 0.9000
N4 H4B 0.9000
N6 C6 1.473(6)
N6 H6A 0.9000
N6 H6B 0.9000
N2 C2 1.473(6)
N2 H2A 0.9000
N2 H2B 0.9000
N1 C1 1.469(6)
N1 H1A 0.9000
N1 H1B 0.9000
N3 C3 1.465(6)
N3 H3A 0.9000
N3 H3B 0.9000
C2 C1 1.515(7)
C2 H2C 0.9700
C2 H2D 0.9700
C6 C5 1.514(7)
C6 H6C 0.9700
C6 H6D 0.9700
C4 C3 1.514(7)
C4 H4C 0.9700
C4 H4D 0.9700
C1 H1C 0.9700
C1 H1D 0.9700
C5 H5C 0.9700
C5 H5D 0.9700
C3 H3D 0.9700
C3 H3C 0.9700
C7 C8 1.558(7)

loop_
_geom_hbond_atom_site_label_D
_geom_hbond_atom_site_label_H
_geom_hbond_atom_site_label_A
_geom_hbond_distance_DH
_geom_hbond_distance_HA
_geom_hbond_distance_DA
_geom_hbond_angle_DHA
_geom_hbond_site_symmetry_A
N1 H1A O3 0.90 2.12 2.907(5) 145.7 3_756
N1 H1B O1 0.90 2.13 3.022(5) 173.9 4_565
N2 H2A O4 0.90 2.09 2.939(5) 157.3 3_656
N2 H2B O2 0.90 2.06 2.938(5) 166.2 .
N3 H3A O2 0.90 2.04 2.892(5) 157.9 3_656
N3 H3B O4 0.90 2.04 2.895(5) 158.6 4
N4 H4A O1 0.90 2.20 3.024(5) 152.4 3_756
N5 H5A O4 0.90 2.51 3.191(5) 132.3 3_656
N5 H5B O2 0.90 2.29 3.179(5) 168.0 4_565
N6 H6A O1 0.90 2.33 3.063(5) 139.2 3_756
N6 H6A O3 0.90 2.51 3.314(5) 148.9 3_756
N6 H6B O3 0.90 2.16 3.022(5) 159.9 4
